data_2201186
loop_
_publ_author_name
'Wu, Chuan-De'
'Zhan, Xiao-Ping'
'Lu, Can-Zhong'
'Zhuang, Hong-Hui'
'Huang, Jin-Shun'

_publ_section_title
;
 Poly[triaqua(\m-hydrogen tartrato)(\m-tartrato)samarium(III)]
;
_journal_issue 5
_journal_name_full 'Acta Crystallographica Section E'
_journal_page_first m228
_journal_page_last m230
_journal_paper_doi 10.1107/S1600536802007420
_journal_volume 58
_journal_year 2002
_chemical_formula_iupac '[Sm (C4 H4 O6) (C4 H5 O6) (H2 O)3]'
_chemical_formula_moiety 'C8 H15 O15 Sm'
_chemical_formula_sum 'C8 H15 O15 Sm'
_chemical_formula_weight 501.55
_chemical_name_systematic
;
Poly[triaqua(\m-hydrogen tartrato)(\m-tartrato)samarium(III)]
;
_space_group_IT_number 92
_symmetry_cell_setting tetragonal
_symmetry_space_group_name_Hall 'P 4abw 2nw'
_symmetry_space_group_name_H-M 'P 41 21 2'
_atom_sites_solution_hydrogens geom
_atom_sites_solution_primary direct
_atom_sites_solution_secondary difmap
_audit_creation_method SHELXL-97
_cell_angle_alpha 90.00
_cell_angle_beta 90.00
_cell_angle_gamma 90.00
_cell_formula_units_Z 4
_cell_length_a 6.1030(3)
_cell_length_b 6.1030(3)
_cell_length_c 36.826(2)
_cell_measurement_reflns_used 207
_cell_measurement_temperature 293(2)
_cell_measurement_theta_max 25.0
_cell_measurement_theta_min 2.2
_cell_volume 1371.64(12)
_computing_cell_refinement 'SAINT (Siemens, 1994)'
_computing_data_collection 'SMART (Siemens, 1996)'
_computing_data_reduction 'SMART and SAINT'
_computing_molecular_graphics 'SHELXTL (Siemens, 1994)'
_computing_publication_material SHELXL97
_computing_structure_refinement 'SHELXL97 (Sheldrick, 1997)'
_computing_structure_solution 'SHELXS97 (Sheldrick, 1997)'
_diffrn_ambient_temperature 293(2)
_diffrn_measured_fraction_theta_full 0.998
_diffrn_measured_fraction_theta_max 0.998
_diffrn_measurement_device_type 'Siemens SMART CCD'
_diffrn_measurement_method '\f and \w'
_diffrn_radiation_monochromator graphite
_diffrn_radiation_source 'fine-focus sealed tube'
_diffrn_radiation_type MoK\a
_diffrn_radiation_wavelength 0.71073
_diffrn_reflns_av_R_equivalents 0.025
_diffrn_reflns_av_sigmaI/netI 0.022
_diffrn_reflns_limit_h_max 3
_diffrn_reflns_limit_h_min -6
_diffrn_reflns_limit_k_max 6
_diffrn_reflns_limit_k_min -7
_diffrn_reflns_limit_l_max 43
_diffrn_reflns_limit_l_min -27
_diffrn_reflns_number 3367
_diffrn_reflns_theta_full 25.0
_diffrn_reflns_theta_max 25.0
_diffrn_reflns_theta_min 2.2
_diffrn_standards_decay_% 0
_diffrn_standards_number 0
_exptl_absorpt_coefficient_mu 4.37
_exptl_absorpt_correction_T_max 0.269
_exptl_absorpt_correction_T_min 0.172
_exptl_absorpt_correction_type empirical
_exptl_absorpt_process_details '(SADABS; Sheldrick, 1996)'
_exptl_crystal_colour colorless
_exptl_crystal_density_diffrn 2.429
_exptl_crystal_density_method 'not measured'
_exptl_crystal_description rhombus
_exptl_crystal_F_000 980
_exptl_crystal_size_max 0.42
_exptl_crystal_size_mid 0.40
_exptl_crystal_size_min 0.30
_refine_diff_density_max 0.77
_refine_diff_density_min -1.01
_refine_ls_abs_structure_details '(Flack, 1983)'
_refine_ls_abs_structure_Flack 0.00(4)
_refine_ls_extinction_coef 0.0024(3)
_refine_ls_extinction_expression Fc^*^=kFc[1+0.001xFc^2^\l^3^/sin(2\q)]^-1/4^
_refine_ls_extinction_method SHELXL97
_refine_ls_goodness_of_fit_ref 1.00
_refine_ls_hydrogen_treatment constr
_refine_ls_matrix_type full
_refine_ls_number_parameters 111
_refine_ls_number_reflns 1205
_refine_ls_number_restraints 0
_refine_ls_restrained_S_all 1.00
_refine_ls_R_factor_all 0.029
_refine_ls_R_factor_gt 0.028
_refine_ls_shift/su_max <0.001
_refine_ls_shift/su_mean 0.000
_refine_ls_structure_factor_coef Fsqd
_refine_ls_weighting_details 'calc w = 1/[\s^2^(Fo^2^)+(0.0139P)^2^+15.128P] where P = (Fo^2^+2Fc^2^)/3'
_refine_ls_weighting_scheme calc
_refine_ls_wR_factor_gt 0.071
_refine_ls_wR_factor_ref 0.072
_reflns_number_gt 1185
_reflns_number_total 1205
_reflns_threshold_expression I>2\s(I)
_cod_data_source_file tk6058.cif
_cod_data_source_block I
_cod_depositor_comments
;
The following automatic conversions were performed:
'_symmetry_cell_setting' value 'Tetragonal' changed to 'tetragonal'
according to '/home/saulius/struct/CIF-dictionaries/cif_core.dic'
dictionary named 'cif_core.dic' version 2.4.1 from 2010-06-29.

Automatic conversion script
Id: cif_fix_enum 1527 2010-12-29 10:47:43Z saulius 

The following automatic conversions were performed:

'_symmetry_cell_setting' value 'Tetragonal' changed to 'tetragonal'
according to /home/saulius/struct/CIF-dictionaries/cif_core.dic
dictionary named 'cif_core.dic' version 2.4.1 from 2010-06-29.

Automatic conversion script
Id: cif_fix_values 1715 2011-07-08 13:25:40Z adriana 
;
_cod_original_cell_volume 1371.60(10)
_cod_database_code 2201186
_cod_database_fobs_code 2201186

loop_
_symmetry_equiv_pos_as_xyz
'x, y, z'
'-x, -y, z+1/2'
'-y+1/2, x+1/2, z+1/4'
'y+1/2, -x+1/2, z+3/4'
'-x+1/2, y+1/2, -z+1/4'
'x+1/2, -y+1/2, -z+3/4'
'y, x, -z'
'-y, -x, -z+1/2'

loop_
_atom_site_label
_atom_site_fract_x
_atom_site_fract_y
_atom_site_fract_z
_atom_site_U_iso_or_equiv
_atom_site_adp_type
_atom_site_calc_flag
_atom_site_refinement_flags
_atom_site_occupancy
_atom_site_disorder_assembly
_atom_site_disorder_group
_atom_site_type_symbol
Sm 0.67900(6) 0.67900(6) 0.5000 0.02227(18) Uani d S 1 . . Sm
O1 0.7814(10) 1.3751(8) 0.46290(16) 0.0356(14) Uani d . 1 . . O
O2 0.7024(10) 1.0631(8) 0.49160(11) 0.0307(12) Uani d . 1 . . O
O3 0.8359(9) 0.8150(9) 0.43987(11) 0.0262(9) Uani d . 1 . . O
H3B 0.8070 0.7396 0.4221 0.039 Uiso calc R 1 . . H
O4 1.2103(10) 1.1054(9) 0.43712(18) 0.0424(16) Uani d . 1 . . O
H4A 1.3164 1.1736 0.4294 0.059 Uiso calc R 1 . . H
O5 0.9239(12) 1.0527(12) 0.35287(17) 0.0530(17) Uani d . 1 . . O
O6 1.2365(10) 0.8974(10) 0.37169(16) 0.0439(16) Uani d . 1 . . O
O7 0.3777(9) 0.6976(12) 0.45559(15) 0.0497(17) Uani d . 1 . . O
H7A 0.2951 0.5933 0.4586 0.060 Uiso calc R 1 . . H
H7B 0.3725 0.8084 0.4395 0.060 Uiso d R 1 . . H
O8 0.3625(17) 0.3625(17) 0.5000 0.110(5) Uani d S 1 . . O
H8A 0.2418 0.4198 0.5023 0.165 Uiso calc R 1 . . H
C1 0.7672(11) 1.1692(12) 0.46480(19) 0.0256(16) Uani d . 1 . . C
C2 0.8230(14) 1.0406(11) 0.4303(2) 0.0255(15) Uani d . 1 . . C
H2A 0.7026 1.0591 0.4130 0.031 Uiso calc R 1 . . H
C3 1.0342(13) 1.1277(12) 0.4127(2) 0.034(2) Uani d . 1 . . C
H3A 1.0138 1.2843 0.4079 0.041 Uiso calc R 1 . . H
C4 1.0745(14) 1.0133(13) 0.3764(3) 0.038(2) Uani d . 1 . . C

loop_
_atom_site_aniso_label
_atom_site_aniso_U_11
_atom_site_aniso_U_22
_atom_site_aniso_U_33
_atom_site_aniso_U_12
_atom_site_aniso_U_13
_atom_site_aniso_U_23
Sm 0.0238(2) 0.0238(2) 0.0191(2) 0.0050(2) 0.00144(18) -0.00144(18)
O1 0.038(3) 0.021(3) 0.048(3) -0.001(2) 0.022(3) -0.002(2)
O2 0.056(3) 0.025(3) 0.011(2) 0.003(2) 0.008(2) 0.0032(19)
O3 0.032(3) 0.020(2) 0.027(2) -0.002(2) 0.003(2) -0.004(2)
O4 0.028(3) 0.040(3) 0.059(4) -0.010(3) 0.006(3) -0.016(3)
O5 0.060(5) 0.048(4) 0.051(4) 0.021(3) 0.001(4) -0.001(3)
O6 0.051(4) 0.043(3) 0.038(3) 0.016(3) 0.011(3) -0.004(3)
O7 0.033(3) 0.077(5) 0.039(3) -0.017(3) 0.007(2) -0.010(3)
O8 0.094(7) 0.094(7) 0.142(12) 0.021(8) 0.010(8) -0.010(8)
C1 0.022(3) 0.023(4) 0.032(4) 0.005(3) -0.005(3) -0.009(3)
C2 0.025(4) 0.020(3) 0.031(4) 0.003(3) -0.002(4) 0.000(3)
C3 0.036(4) 0.021(4) 0.044(5) -0.002(3) 0.015(4) -0.002(3)
C4 0.046(5) 0.029(4) 0.039(4) 0.003(4) 0.016(4) 0.002(3)

loop_
_atom_type_symbol
_atom_type_description
_atom_type_scat_dispersion_real
_atom_type_scat_dispersion_imag
_atom_type_scat_source
C C 0.0033 0.0016 'International Tables Vol C Tables 4.2.6.8 and 6.1.1.4'
H H 0.0000 0.0000 'International Tables Vol C Tables 4.2.6.8 and 6.1.1.4'
O O 0.0106 0.0060 'International Tables Vol C Tables 4.2.6.8 and 6.1.1.4'
Sm Sm -0.1638 3.4418 'International Tables Vol C Tables 4.2.6.8 and 6.1.1.4'

loop_
_geom_angle_atom_site_label_1
_geom_angle_atom_site_label_2
_geom_angle_atom_site_label_3
_geom_angle_site_symmetry_1
_geom_angle_site_symmetry_3
_geom_angle
_geom_angle_publ_flag
O2 Sm O2 7_556 . 84.1(3) no
O2 Sm O1 7_556 7_456 132.7(2) no
O2 Sm O1 . 7_456 82.1(2) yes
O2 Sm O1 7_556 1_545 82.1(2) no
O2 Sm O1 . 1_545 132.7(2) yes
O1 Sm O1 7_456 1_545 137.3(3) no
O2 Sm O7 7_556 7_556 85.0(2) no
O2 Sm O7 . 7_556 145.3(2) yes
O1 Sm O7 7_456 7_556 81.4(2) no
O1 Sm O7 1_545 7_556 77.8(2) no
O2 Sm O7 7_556 . 145.3(2) no
O2 Sm O7 . . 85.0(2) yes
O1 Sm O7 7_456 . 77.8(2) yes
O1 Sm O7 1_545 . 81.4(2) yes
O7 Sm O7 7_556 . 120.6(3) yes
O2 Sm O3 7_556 7_556 62.7(2) no
O2 Sm O3 . 7_556 73.9(2) yes
O1 Sm O3 7_456 7_556 70.0(2) no
O1 Sm O3 1_545 7_556 134.7(2) no
O7 Sm O3 7_556 7_556 71.9(2) no
O7 Sm O3 . 7_556 143.3(2) yes
O2 Sm O3 7_556 . 73.9(2) no
O2 Sm O3 . . 62.7(2) yes
O1 Sm O3 7_456 . 134.7(2) yes
O1 Sm O3 1_545 . 70.0(2) yes
O7 Sm O3 7_556 . 143.3(2) no
O7 Sm O3 . . 71.9(2) yes
O3 Sm O3 7_556 . 120.6(2) yes
O2 Sm O8 7_556 . 137.9(2) no
O2 Sm O8 . . 137.9(2) yes
O1 Sm O8 7_456 . 68.60(10) no
O1 Sm O8 1_545 . 68.60(10) yes
O7 Sm O8 7_556 . 60.3(2) no
O7 Sm O8 . . 60.3(2) yes
O3 Sm O8 7_556 . 119.70(10) no
O3 Sm O8 . . 119.70(10) yes
C1 O1 Sm . 1_565 136.4(5) no
C1 O2 Sm . . 129.6(5) no
C2 O3 Sm . . 120.6(4) no
C2 O3 H3B . . 109.5 no
Sm O3 H3B . . 115.5 no
C3 O4 H4A . . 109.5 no
Sm O7 H7A . . 109.5 no
Sm O7 H7B . . 119.9 no
H7A O7 H7B . . 130.6 no
Sm O8 H8A . . 109.5 no
O2 C1 O1 . . 125.7(7) no
O2 C1 C2 . . 117.5(6) no
O1 C1 C2 . . 116.7(6) no
O3 C2 C1 . . 107.7(6) no
O3 C2 C3 . . 113.1(6) no
C1 C2 C3 . . 111.0(6) no
O3 C2 H2A . . 108.3 no
C1 C2 H2A . . 108.3 no
C3 C2 H2A . . 108.3 no
O4 C3 C4 . . 113.0(6) no
O4 C3 C2 . . 109.7(6) no
C4 C3 C2 . . 110.2(6) no
O4 C3 H3A . . 107.9 no
C4 C3 H3A . . 107.9 no
C2 C3 H3A . . 107.9 no
O6 C4 O5 . . 126.1(8) no
O6 C4 C3 . . 121.1(8) no
O5 C4 C3 . . 112.9(7) no

loop_
_geom_bond_atom_site_label_1
_geom_bond_atom_site_label_2
_geom_bond_site_symmetry_2
_geom_bond_distance
_geom_bond_publ_flag
Sm O2 7_556 2.369(5) no
Sm O2 . 2.369(5) yes
Sm O1 7_456 2.387(5) no
Sm O1 1_545 2.387(5) yes
Sm O7 7_556 2.463(6) no
Sm O7 . 2.463(6) yes
Sm O3 7_556 2.551(4) no
Sm O3 . 2.551(4) yes
Sm O8 . 2.732(15) yes
O1 C1 . 1.261(9) no
O1 Sm 1_565 2.387(5) no
O2 C1 . 1.245(8) no
O3 C2 . 1.423(9) no
O3 H3B . 0.8200 no
O4 C3 . 1.407(10) no
O4 H4A . 0.8200 no
O5 C4 . 1.285(11) no
O6 C4 . 1.228(9) no
O7 H7A . 0.8200 no
O7 H7B . 0.8999 no
O8 H8A . 0.8200 no
C1 C2 . 1.531(10) no
C2 C3 . 1.537(10) no
C2 H2A . 0.9800 no
C3 C4 . 1.529(12) no
C3 H3A . 0.9800 no

loop_
_geom_hbond_atom_site_label_D
_geom_hbond_atom_site_label_H
_geom_hbond_atom_site_label_A
_geom_hbond_site_symmetry_A
_geom_hbond_distance_DH
_geom_hbond_distance_HA
_geom_hbond_distance_DA
_geom_hbond_angle_DHA
O3 H3B O6 6_465 0.82 1.87 2.681(7) 173
O4 H4A O5 6_575 0.82 2.15 2.867(9) 146
O7 H7A O8 . 0.82 2.12 2.621(11) 120
O7 H7B O4 1_455 0.90 2.07 2.775(10) 135
O8 H8A O2 7_456 0.82 2.05 2.782(6) 148
